data_2240345
loop_
_publ_author_name
'Ganguly, Rakesh'
Sally
'Chan, Philip Wai Hong'

_publ_section_title
;
 Crystal structure of
 (<i>Z</i>)-1-phenyl-3-styrylundeca-2-en-4,10-diyn-1-ol
;
_journal_issue 1
_journal_name_full 'Acta Crystallographica Section E'
_journal_page_first o64
_journal_paper_doi 10.1107/S205698901402742X
_journal_volume 71
_journal_year 2015
_chemical_formula_iupac 'C25 H24 O'
_chemical_formula_moiety 'C25 H24 O'
_chemical_formula_sum 'C25 H24 O'
_chemical_formula_weight 340.44
_chemical_name_systematic
;
(<i>Z</i>)-1-Phenyl-3-styrylundeca-2-en-4,10-diyn-1-ol
;
_space_group_crystal_system trigonal
_space_group_IT_number 145
_space_group_name_Hall 'P 32'
_space_group_name_H-M_alt 'P 32'
_symmetry_space_group_name_Hall 'P 32'
_symmetry_space_group_name_H-M 'P 32'
_atom_sites_solution_hydrogens geom
_atom_sites_solution_primary direct
_atom_sites_solution_secondary difmap
_audit_creation_method SHELXL-2014/6
_cell_angle_alpha 90
_cell_angle_beta 90
_cell_angle_gamma 120
_cell_formula_units_Z 3
_cell_length_a 17.867(2)
_cell_length_b 17.867(2)
_cell_length_c 5.3290(6)
_cell_measurement_reflns_used 1285
_cell_measurement_temperature 103(2)
_cell_measurement_theta_max 20.4703
_cell_measurement_theta_min 2.2798
_cell_volume 1473.3(3)
_computing_cell_refinement
;
SAINT (Bruker, 2013)
;
_computing_data_collection
;
APEX2 (Bruker, 2013)
;
_computing_data_reduction
;
SAINT (Bruker, 2013)
;
_computing_molecular_graphics
;
ORTEP-3 for Windows (Farrugia, 2012) and Mercury (Macrae <i>et al.</i>,
2008)
;
_computing_publication_material
;
SHELXL2014 (Sheldrick, 2008), PLATON (Spek, 2009) and
publCIF (Westrip, 2010)
;
_computing_structure_refinement
;
SHELXL2014 (Sheldrick, 2008)
;
_computing_structure_solution
;
SHELXS97 (Sheldrick 2008)
;
_diffrn_ambient_temperature 103(2)
_diffrn_measured_fraction_theta_full 0.998
_diffrn_measured_fraction_theta_max 0.999
_diffrn_measurement_device_type 'Bruker Kappa APEXII CCD'
_diffrn_measurement_method '\w and \f scan'
_diffrn_radiation_monochromator graphite
_diffrn_radiation_source 'fine-focus sealed tube'
_diffrn_radiation_type MoK\a
_diffrn_radiation_wavelength 0.71073
_diffrn_reflns_av_R_equivalents 0.0779
_diffrn_reflns_limit_h_max 14
_diffrn_reflns_limit_h_min -23
_diffrn_reflns_limit_k_max 23
_diffrn_reflns_limit_k_min -22
_diffrn_reflns_limit_l_max 7
_diffrn_reflns_limit_l_min -7
_diffrn_reflns_number 14182
_diffrn_reflns_theta_full 25.242
_diffrn_reflns_theta_max 28.292
_diffrn_reflns_theta_min 2.633
_exptl_absorpt_coefficient_mu 0.068
_exptl_absorpt_correction_T_max 1.00
_exptl_absorpt_correction_T_min 0.74
_exptl_absorpt_correction_type multi-scan
_exptl_absorpt_process_details
;
(SADABS; Bruker, 2013)
;
_exptl_crystal_colour colourless
_exptl_crystal_density_diffrn 1.151
_exptl_crystal_description needle
_exptl_crystal_F_000 546
_exptl_crystal_size_max 0.34
_exptl_crystal_size_mid 0.04
_exptl_crystal_size_min 0.04
_refine_diff_density_max 0.393
_refine_diff_density_min -0.244
_refine_ls_extinction_method none
_refine_ls_goodness_of_fit_ref 0.976
_refine_ls_hydrogen_treatment constr
_refine_ls_matrix_type full
_refine_ls_number_parameters 235
_refine_ls_number_reflns 4846
_refine_ls_number_restraints 1
_refine_ls_restrained_S_all 0.976
_refine_ls_R_factor_all 0.1215
_refine_ls_R_factor_gt 0.0578
_refine_ls_shift/su_max 0.000
_refine_ls_shift/su_mean 0.000
_refine_ls_structure_factor_coef Fsqd
_refine_ls_weighting_details 'w=1/[\s^2^(Fo^2^)+(0.0486P)^2^] where P=(Fo^2^+2Fc^2^)/3'
_refine_ls_weighting_scheme calc
_refine_ls_wR_factor_gt 0.1033
_refine_ls_wR_factor_ref 0.1287
_reflns_number_gt 2945
_reflns_number_total 4846
_reflns_threshold_expression I>2\s(I)
_cod_data_source_file su5038sup1.cif
_cod_data_source_block I
_cod_original_cell_volume 1473.3(4)
_cod_database_code 2240345
_cod_database_fobs_code 2240345
_shelx_space_group_comment
;
The symmetry employed for this shelxl refinement is uniquely defined
by the following loop, which should always be used as a source of
symmetry information in preference to the above space-group names.
They are only intended as comments.
;
_shelxl_version_number 2014/6

loop_
_space_group_symop_operation_xyz
'x, y, z'
'-y, x-y, z+2/3'
'-x+y, -x, z+1/3'

loop_
_atom_site_type_symbol
_atom_site_label
_atom_site_fract_x
_atom_site_fract_y
_atom_site_fract_z
_atom_site_U_iso_or_equiv
_atom_site_adp_type
_atom_site_calc_flag
_atom_site_occupancy
O O1 0.30859(17) 0.59437(17) 0.3483(5) 0.0251(7) Uani d 1
H H1A 0.3463 0.6311 0.2521 0.038 Uiso calc 1
C C1 0.3069(3) 0.5136(2) 0.3226(7) 0.0199(9) Uani d 1
H H1 0.3048 0.4898 0.4940 0.024 Uiso calc 1
C C2 0.2281(2) 0.4484(3) 0.1774(7) 0.0197(9) Uani d 1
C C3 0.1897(3) 0.3614(3) 0.2407(8) 0.0281(10) Uani d 1
H H3 0.2105 0.3441 0.3801 0.034 Uiso calc 1
C C4 0.1209(3) 0.2999(3) 0.1007(9) 0.0341(12) Uani d 1
H H4 0.0948 0.2407 0.1461 0.041 Uiso calc 1
C C5 0.0899(3) 0.3235(3) -0.1032(9) 0.0333(11) Uani d 1
H H5 0.0434 0.2809 -0.1998 0.040 Uiso calc 1
C C6 0.1275(3) 0.4099(3) -0.1651(8) 0.0305(11) Uani d 1
H H6 0.1060 0.4269 -0.3038 0.037 Uiso calc 1
C C7 0.1962(3) 0.4721(3) -0.0270(8) 0.0272(10) Uani d 1
H H7 0.2216 0.5313 -0.0722 0.033 Uiso calc 1
C C8 0.3878(2) 0.5282(2) 0.1948(7) 0.0196(9) Uani d 1
H H8 0.4050 0.5639 0.0497 0.024 Uiso calc 1
C C9 0.4386(2) 0.4964(2) 0.2634(7) 0.0160(8) Uani d 1
C C10 0.5143(2) 0.5153(2) 0.1121(7) 0.0171(8) Uani d 1
H H10 0.5253 0.5510 -0.0311 0.021 Uiso calc 1
C C11 0.5691(2) 0.4869(2) 0.1575(7) 0.0171(8) Uani d 1
H H11 0.5608 0.4552 0.3082 0.021 Uiso calc 1
C C12 0.6413(2) 0.5000(2) -0.0039(7) 0.0173(9) Uani d 1
C C13 0.6850(2) 0.4550(2) 0.0458(7) 0.0184(9) Uani d 1
H H13 0.6692 0.4182 0.1882 0.022 Uiso calc 1
C C14 0.7511(3) 0.4630(3) -0.1091(8) 0.0220(9) Uani d 1
H H14 0.7805 0.4324 -0.0718 0.026 Uiso calc 1
C C15 0.7739(3) 0.5160(3) -0.3182(7) 0.0245(10) Uani d 1
H H15 0.8184 0.5209 -0.4264 0.029 Uiso calc 1
C C16 0.7321(2) 0.5620(3) -0.3704(7) 0.0231(9) Uani d 1
H H16 0.7482 0.5985 -0.5134 0.028 Uiso calc 1
C C17 0.6665(3) 0.5545(3) -0.2137(7) 0.0204(9) Uani d 1
H H17 0.6385 0.5867 -0.2492 0.024 Uiso calc 1
C C18 0.4152(2) 0.4385(3) 0.4758(8) 0.0184(8) Uani d 1
C C19 0.3892(2) 0.3880(2) 0.6457(7) 0.0201(9) Uani d 1
C C20 0.3519(3) 0.3267(3) 0.8553(8) 0.0275(10) Uani d 1
H H20A 0.3052 0.3336 0.9313 0.033 Uiso calc 1
H H20B 0.3973 0.3426 0.9844 0.033 Uiso calc 1
C C21 0.3157(3) 0.2328(3) 0.7913(8) 0.0310(11) Uani d 1
H H21A 0.2888 0.1977 0.9434 0.037 Uiso calc 1
H H21B 0.3637 0.2235 0.7405 0.037 Uiso calc 1
C C22 0.2484(3) 0.2009(3) 0.5807(8) 0.0317(11) Uani d 1
H H22A 0.2021 0.2137 0.6248 0.038 Uiso calc 1
H H22B 0.2760 0.2322 0.4237 0.038 Uiso calc 1
C C23 0.2091(3) 0.1044(3) 0.5383(9) 0.0467(14) Uani d 1
H H23A 0.1740 0.0881 0.3830 0.056 Uiso calc 1
H H23B 0.2562 0.0913 0.5127 0.056 Uiso calc 1
C C24 0.1549(3) 0.0521(3) 0.7450(9) 0.0326(11) Uani d 1
C C25 0.1097(3) 0.0105(3) 0.9069(10) 0.0431(13) Uani d 1
H H25 0.0727 -0.0235 1.0394 0.052 Uiso calc 1

loop_
_atom_site_aniso_label
_atom_site_aniso_U_11
_atom_site_aniso_U_22
_atom_site_aniso_U_33
_atom_site_aniso_U_12
_atom_site_aniso_U_13
_atom_site_aniso_U_23
O1 0.0252(16) 0.0188(15) 0.0341(17) 0.0130(13) 0.0087(14) 0.0019(13)
C1 0.024(2) 0.021(2) 0.021(2) 0.0159(19) 0.0076(18) 0.0067(18)
C2 0.019(2) 0.021(2) 0.024(2) 0.0129(18) 0.0084(18) 0.0036(18)
C3 0.022(2) 0.025(2) 0.036(3) 0.010(2) 0.002(2) 0.008(2)
C4 0.026(2) 0.026(3) 0.047(3) 0.010(2) 0.003(2) 0.005(2)
C5 0.024(2) 0.034(3) 0.038(3) 0.011(2) -0.001(2) -0.006(2)
C6 0.031(3) 0.035(3) 0.030(3) 0.020(2) -0.005(2) -0.002(2)
C7 0.028(2) 0.027(2) 0.029(2) 0.016(2) 0.003(2) 0.005(2)
C8 0.020(2) 0.018(2) 0.021(2) 0.0093(18) 0.0026(17) 0.0022(17)
C9 0.016(2) 0.0124(19) 0.019(2) 0.0071(17) -0.0012(17) -0.0009(16)
C10 0.018(2) 0.0110(19) 0.019(2) 0.0051(17) 0.0007(17) 0.0011(16)
C11 0.019(2) 0.015(2) 0.017(2) 0.0078(18) 0.0010(17) 0.0004(16)
C12 0.014(2) 0.017(2) 0.020(2) 0.0066(17) -0.0008(17) -0.0034(17)
C13 0.018(2) 0.019(2) 0.018(2) 0.0087(18) 0.0014(17) 0.0001(17)
C14 0.021(2) 0.025(2) 0.024(2) 0.0145(19) -0.0020(18) -0.0037(19)
C15 0.019(2) 0.031(2) 0.023(2) 0.012(2) 0.0035(18) -0.0035(19)
C16 0.021(2) 0.025(2) 0.022(2) 0.0096(19) 0.0035(18) 0.0020(19)
C17 0.017(2) 0.021(2) 0.025(2) 0.0119(18) -0.0006(18) 0.0014(18)
C18 0.015(2) 0.020(2) 0.021(2) 0.0094(17) -0.0002(17) -0.0042(18)
C19 0.017(2) 0.020(2) 0.021(2) 0.0073(18) 0.0002(18) 0.0011(18)
C20 0.031(3) 0.024(2) 0.020(2) 0.008(2) -0.001(2) 0.0045(19)
C21 0.033(3) 0.026(2) 0.027(2) 0.010(2) 0.002(2) 0.002(2)
C22 0.032(3) 0.024(2) 0.029(3) 0.006(2) 0.003(2) 0.003(2)
C23 0.055(3) 0.028(3) 0.039(3) 0.007(2) 0.006(3) -0.002(2)
C24 0.033(3) 0.019(2) 0.043(3) 0.010(2) -0.004(2) -0.003(2)
C25 0.037(3) 0.029(3) 0.054(4) 0.009(2) 0.001(3) 0.006(3)

loop_
_atom_type_symbol
_atom_type_description
_atom_type_scat_dispersion_real
_atom_type_scat_dispersion_imag
_atom_type_scat_source
C C 0.0033 0.0016 'International Tables Vol C Tables 4.2.6.8 and 6.1.1.4'
H H 0.0000 0.0000 'International Tables Vol C Tables 4.2.6.8 and 6.1.1.4'
O O 0.0106 0.0060 'International Tables Vol C Tables 4.2.6.8 and 6.1.1.4'

loop_
_geom_angle_atom_site_label_1
_geom_angle_atom_site_label_2
_geom_angle_atom_site_label_3
_geom_angle
C1 O1 H1A 109.5
O1 C1 C8 109.5(3)
O1 C1 C2 111.5(3)
C8 C1 C2 110.3(3)
O1 C1 H1 108.5
C8 C1 H1 108.5
C2 C1 H1 108.5
C3 C2 C7 118.8(4)
C3 C2 C1 119.0(4)
C7 C2 C1 122.0(4)
C2 C3 C4 120.2(4)
C2 C3 H3 119.9
C4 C3 H3 119.9
C5 C4 C3 120.9(4)
C5 C4 H4 119.5
C3 C4 H4 119.5
C4 C5 C6 119.0(4)
C4 C5 H5 120.5
C6 C5 H5 120.5
C5 C6 C7 120.7(4)
C5 C6 H6 119.6
C7 C6 H6 119.6
C6 C7 C2 120.4(4)
C6 C7 H7 119.8
C2 C7 H7 119.8
C9 C8 C1 126.9(3)
C9 C8 H8 116.5
C1 C8 H8 116.5
C8 C9 C18 120.1(3)
C8 C9 C10 119.7(3)
C18 C9 C10 120.0(3)
C11 C10 C9 125.7(4)
C11 C10 H10 117.1
C9 C10 H10 117.1
C10 C11 C12 125.9(4)
C10 C11 H11 117.0
C12 C11 H11 117.0
C13 C12 C17 118.2(3)
C13 C12 C11 119.7(4)
C17 C12 C11 122.1(3)
C14 C13 C12 121.3(4)
C14 C13 H13 119.4
C12 C13 H13 119.4
C15 C14 C13 119.5(4)
C15 C14 H14 120.2
C13 C14 H14 120.2
C14 C15 C16 120.3(4)
C14 C15 H15 119.9
C16 C15 H15 119.9
C15 C16 C17 120.1(4)
C15 C16 H16 120.0
C17 C16 H16 120.0
C16 C17 C12 120.6(4)
C16 C17 H17 119.7
C12 C17 H17 119.7
C19 C18 C9 174.8(4)
C18 C19 C20 176.0(4)
C19 C20 C21 116.2(4)
C19 C20 H20A 108.2
C21 C20 H20A 108.2
C19 C20 H20B 108.2
C21 C20 H20B 108.2
H20A C20 H20B 107.4
C20 C21 C22 113.6(4)
C20 C21 H21A 108.8
C22 C21 H21A 108.8
C20 C21 H21B 108.8
C22 C21 H21B 108.8
H21A C21 H21B 107.7
C23 C22 C21 111.3(4)
C23 C22 H22A 109.4
C21 C22 H22A 109.4
C23 C22 H22B 109.4
C21 C22 H22B 109.4
H22A C22 H22B 108.0
C24 C23 C22 113.4(4)
C24 C23 H23A 108.9
C22 C23 H23A 108.9
C24 C23 H23B 108.9
C22 C23 H23B 108.9
H23A C23 H23B 107.7
C25 C24 C23 178.0(5)
C24 C25 H25 180.0

loop_
_geom_bond_atom_site_label_1
_geom_bond_atom_site_label_2
_geom_bond_distance
O1 C1 1.435(4)
O1 H1A 0.8400
C1 C8 1.498(5)
C1 C2 1.516(6)
C1 H1 1.0000
C2 C3 1.390(5)
C2 C7 1.390(5)
C3 C4 1.387(6)
C3 H3 0.9500
C4 C5 1.378(6)
C4 H4 0.9500
C5 C6 1.381(6)
C5 H5 0.9500
C6 C7 1.385(6)
C6 H6 0.9500
C7 H7 0.9500
C8 C9 1.341(5)
C8 H8 0.9500
C9 C18 1.446(5)
C9 C10 1.461(5)
C10 C11 1.332(5)
C10 H10 0.9500
C11 C12 1.467(5)
C11 H11 0.9500
C12 C13 1.399(5)
C12 C17 1.401(5)
C13 C14 1.388(5)
C13 H13 0.9500
C14 C15 1.385(6)
C14 H14 0.9500
C15 C16 1.388(6)
C15 H15 0.9500
C16 C17 1.390(5)
C16 H16 0.9500
C17 H17 0.9500
C18 C19 1.197(5)
C19 C20 1.470(5)
C20 C21 1.504(6)
C20 H20A 0.9900
C20 H20B 0.9900
C21 C22 1.531(6)
C21 H21A 0.9900
C21 H21B 0.9900
C22 C23 1.519(6)
C22 H22A 0.9900
C22 H22B 0.9900
C23 C24 1.456(7)
C23 H23A 0.9900
C23 H23B 0.9900
C24 C25 1.161(6)
C25 H25 0.9500

loop_
_geom_hbond_atom_site_label_D
_geom_hbond_atom_site_label_H
_geom_hbond_atom_site_label_A
_geom_hbond_site_symmetry_A
_geom_hbond_distance_DH
_geom_hbond_distance_HA
_geom_hbond_distance_DA
_geom_hbond_angle_DHA
O1 H1A O1 2_664 0.84 1.83 2.652(3) 166

loop_
_geom_torsion_atom_site_label_1
_geom_torsion_atom_site_label_2
_geom_torsion_atom_site_label_3
_geom_torsion_atom_site_label_4
_geom_torsion
O1 C1 C2 C3 -145.9(3)
C8 C1 C2 C3 92.2(4)
O1 C1 C2 C7 38.1(5)
C8 C1 C2 C7 -83.8(4)
C7 C2 C3 C4 0.2(6)
C1 C2 C3 C4 -175.9(4)
C2 C3 C4 C5 0.4(6)
C3 C4 C5 C6 -1.0(7)
C4 C5 C6 C7 1.0(7)
C5 C6 C7 C2 -0.3(7)
C3 C2 C7 C6 -0.2(6)
C1 C2 C7 C6 175.8(4)
O1 C1 C8 C9 133.8(4)
C2 C1 C8 C9 -103.1(4)
C1 C8 C9 C18 2.6(6)
C1 C8 C9 C10 178.2(3)
C8 C9 C10 C11 -179.1(4)
C18 C9 C10 C11 -3.5(6)
C9 C10 C11 C12 175.0(3)
C10 C11 C12 C13 -169.7(4)
C10 C11 C12 C17 8.1(6)
C17 C12 C13 C14 -0.6(5)
C11 C12 C13 C14 177.2(3)
C12 C13 C14 C15 -0.6(6)
C13 C14 C15 C16 1.1(6)
C14 C15 C16 C17 -0.5(6)
C15 C16 C17 C12 -0.8(6)
C13 C12 C17 C16 1.3(5)
C11 C12 C17 C16 -176.5(4)
C19 C20 C21 C22 -54.5(5)
C20 C21 C22 C23 -175.6(4)
C21 C22 C23 C24 68.5(6)
